data_4330689
loop_
_publ_author_name
'Xiaofeng Zhang'
'Deguang Huang'
'Yu-Sheng Chen'
'R. H. Holm'

_publ_section_title
;
 Synthesis of Binucleating Macrocycles and Their Nickel(II) Hydroxo- and
 Cyano-Bridged Complexes with Divalent Ions: Anatomical Variation of
 Ligand Features
;
_journal_name_full 'Inorganic Chemistry'
_journal_page_first 11017
_journal_page_last 11029
_journal_paper_doi 10.1021/ic301506x
_journal_volume 51
_journal_year 2012
_chemical_formula_moiety 'C28 H33 Cl Mn N6 Ni O3'
_chemical_formula_sum 'C28 H33 Cl Mn N6 Ni O3'
_chemical_formula_weight 650.70
_chemical_name_common '[Ni(OH)MnCl(PyN2dien(Me3))]'
_chemical_name_systematic
; 
 ? 
;
_space_group_IT_number 14
_symmetry_cell_setting monoclinic
_symmetry_space_group_name_Hall '-P 2ybc'
_symmetry_space_group_name_H-M 'P 1 21/c 1'
_atom_sites_solution_hydrogens geom
_atom_sites_solution_primary direct
_atom_sites_solution_secondary difmap
_audit_creation_method SHELXL-97
_cell_angle_alpha 90.00
_cell_angle_beta 100.227(6)
_cell_angle_gamma 90.00
_cell_formula_units_Z 4
_cell_length_a 8.727(3)
_cell_length_b 17.896(6)
_cell_length_c 17.134(5)
_cell_measurement_reflns_used 1726
_cell_measurement_temperature 100(2)
_cell_measurement_theta_max 21.53
_cell_measurement_theta_min 2.28
_cell_volume 2633.4(15)
_computing_cell_refinement 'Bruker SMART'
_computing_data_collection 'Bruker SMART'
_computing_data_reduction 'Bruker SAINT'
_computing_molecular_graphics 'Bruker SHELXTL'
_computing_publication_material 'Bruker SHELXTL'
_computing_structure_refinement 'SHELXL-97 (Sheldrick, 1997)'
_computing_structure_solution 'SHELXS-97 (Sheldrick, 1990)'
_diffrn_ambient_temperature 100(2)
_diffrn_measured_fraction_theta_full 0.994
_diffrn_measured_fraction_theta_max 0.994
_diffrn_measurement_device_type 'CCD area detector'
_diffrn_measurement_method 'phi and omega scans'
_diffrn_radiation_monochromator graphite
_diffrn_radiation_source 'fine-focus sealed tube'
_diffrn_radiation_type MoK\a
_diffrn_radiation_wavelength 0.71073
_diffrn_reflns_av_R_equivalents 0.0865
_diffrn_reflns_av_sigmaI/netI 0.0963
_diffrn_reflns_limit_h_max 10
_diffrn_reflns_limit_h_min -10
_diffrn_reflns_limit_k_max 21
_diffrn_reflns_limit_k_min -20
_diffrn_reflns_limit_l_max 20
_diffrn_reflns_limit_l_min -21
_diffrn_reflns_number 16398
_diffrn_reflns_theta_full 25.92
_diffrn_reflns_theta_max 25.92
_diffrn_reflns_theta_min 1.66
_exptl_absorpt_coefficient_mu 1.341
_exptl_absorpt_correction_T_max 0.9483
_exptl_absorpt_correction_T_min 0.8141
_exptl_absorpt_correction_type multi-scan
_exptl_absorpt_process_details SADABS
_exptl_crystal_colour Orange-red
_exptl_crystal_density_diffrn 1.641
_exptl_crystal_density_meas ?
_exptl_crystal_description column
_exptl_crystal_F_000 1348
_exptl_crystal_size_max 0.16
_exptl_crystal_size_mid 0.08
_exptl_crystal_size_min 0.04
_refine_diff_density_max 0.582
_refine_diff_density_min -0.437
_refine_diff_density_rms 0.097
_refine_ls_extinction_method none
_refine_ls_goodness_of_fit_ref 0.987
_refine_ls_hydrogen_treatment mixed
_refine_ls_matrix_type full
_refine_ls_number_parameters 365
_refine_ls_number_reflns 5099
_refine_ls_number_restraints 0
_refine_ls_restrained_S_all 0.987
_refine_ls_R_factor_all 0.1007
_refine_ls_R_factor_gt 0.0514
_refine_ls_shift/su_max 0.000
_refine_ls_shift/su_mean 0.000
_refine_ls_structure_factor_coef Fsqd
_refine_ls_weighting_details 'calc w=1/[\s^2^(Fo^2^)+(0.0482P)^2^+0.0000P] where P=(Fo^2^+2Fc^2^)/3'
_refine_ls_weighting_scheme calc
_refine_ls_wR_factor_gt 0.0973
_refine_ls_wR_factor_ref 0.1174
_reflns_number_gt 3201
_reflns_number_total 5099
_reflns_threshold_expression >2sigma(I)
_cod_data_source_file ic301506x_si_002_07.cif
_cod_data_source_block compound14
_cod_depositor_comments
;
The following automatic conversions were performed:

'_exptl_crystal_density_meas' value 'none' was changed to '?' - the
value is perceived as not measured.

Automatic conversion script
Id: cif_fix_values 3008 2015-01-20 13:52:24Z robertas 
;
_cod_database_code 4330689

loop_
_symmetry_equiv_pos_as_xyz
'x, y, z'
'-x, y+1/2, -z+1/2'
'-x, -y, -z'
'x, -y-1/2, z-1/2'

loop_
_atom_site_label
_atom_site_type_symbol
_atom_site_fract_x
_atom_site_fract_y
_atom_site_fract_z
_atom_site_U_iso_or_equiv
_atom_site_adp_type
_atom_site_occupancy
_atom_site_symmetry_multiplicity
_atom_site_calc_flag
_atom_site_refinement_flags
Ni1 Ni 0.04098(6) 0.36893(3) 0.04543(3) 0.02128(17) Uani 1 1 d .
Mn1 Mn 0.24695(8) 0.18515(4) 0.05106(4) 0.02326(19) Uani 1 1 d .
Cl1 Cl 0.04251(15) 0.12799(8) 0.10363(7) 0.0360(3) Uani 1 1 d .
O1 O 0.1605(3) 0.48711(18) 0.24204(17) 0.0265(8) Uani 1 1 d .
O2 O -0.3403(3) 0.41357(18) -0.11149(18) 0.0284(8) Uani 1 1 d .
O3 O 0.1790(4) 0.29546(19) 0.0243(2) 0.0235(8) Uani 1 1 d .
N1 N 0.1613(4) 0.4013(2) 0.1412(2) 0.0221(9) Uani 1 1 d .
N2 N -0.0854(4) 0.4435(2) 0.0657(2) 0.0205(9) Uani 1 1 d .
N3 N -0.1136(4) 0.3571(2) -0.0474(2) 0.0233(9) Uani 1 1 d .
N4 N 0.2026(4) 0.1062(2) -0.0583(2) 0.0247(9) Uani 1 1 d .
N5 N 0.4685(4) 0.2024(2) -0.0011(2) 0.0259(9) Uani 1 1 d .
N6 N 0.4393(5) 0.1348(2) 0.1520(2) 0.0306(10) Uani 1 1 d .
C1 C 0.1042(5) 0.4573(3) 0.1787(3) 0.0224(11) Uani 1 1 d .
C2 C -0.0483(5) 0.4811(2) 0.1332(3) 0.0202(10) Uani 1 1 d .
C3 C -0.1466(5) 0.5342(3) 0.1534(3) 0.0259(11) Uani 1 1 d .
H3A H -0.1247 0.5587 0.2034 0.031 Uiso 1 1 calc R
C4 C -0.2803(5) 0.5517(3) 0.0986(3) 0.0272(11) Uani 1 1 d .
H4A H -0.3514 0.5882 0.1109 0.033 Uiso 1 1 calc R
C5 C -0.3079(5) 0.5158(3) 0.0268(3) 0.0268(11) Uani 1 1 d .
H5A H -0.3933 0.5302 -0.0128 0.032 Uiso 1 1 calc R
C6 C -0.2121(5) 0.4594(3) 0.0127(3) 0.0214(10) Uani 1 1 d .
C7 C -0.2287(5) 0.4080(3) -0.0568(3) 0.0246(11) Uani 1 1 d .
C8 C -0.0980(5) 0.3054(3) -0.1066(3) 0.0231(10) Uani 1 1 d .
C9 C -0.0968(5) 0.3268(3) -0.1843(3) 0.0241(11) Uani 1 1 d .
H9A H -0.1257 0.3761 -0.2015 0.029 Uiso 1 1 calc R
C10 C -0.0528(5) 0.2753(3) -0.2363(3) 0.0272(11) Uani 1 1 d .
H10A H -0.0527 0.2895 -0.2897 0.033 Uiso 1 1 calc R
C11 C -0.0091(5) 0.2041(3) -0.2122(3) 0.0253(11) Uani 1 1 d .
H11A H 0.0242 0.1701 -0.2483 0.030 Uiso 1 1 calc R
C12 C -0.0136(5) 0.1818(3) -0.1353(3) 0.0240(11) Uani 1 1 d .
C13 C -0.0642(5) 0.2326(3) -0.0847(3) 0.0243(11) Uani 1 1 d .
H13A H -0.0760 0.2167 -0.0332 0.029 Uiso 1 1 calc R
C14 C 0.0409(5) 0.1063(3) -0.1058(3) 0.0253(11) Uani 1 1 d .
H14A H 0.0376 0.0724 -0.1517 0.030 Uiso 1 1 calc R
H14B H -0.0316 0.0863 -0.0726 0.030 Uiso 1 1 calc R
C15 C 0.2288(6) 0.0287(3) -0.0318(3) 0.0333(12) Uani 1 1 d .
H15A H 0.2099 -0.0047 -0.0778 0.050 Uiso 1 1 calc R
H15B H 0.1574 0.0160 0.0044 0.050 Uiso 1 1 calc R
H15C H 0.3365 0.0229 -0.0042 0.050 Uiso 1 1 calc R
C16 C 0.3172(5) 0.1265(3) -0.1078(3) 0.0306(12) Uani 1 1 d .
H16A H 0.2813 0.1716 -0.1392 0.037 Uiso 1 1 calc R
H16B H 0.3264 0.0853 -0.1453 0.037 Uiso 1 1 calc R
C17 C 0.4755(5) 0.1416(3) -0.0572(3) 0.0287(12) Uani 1 1 d .
H17A H 0.5132 0.0957 -0.0276 0.034 Uiso 1 1 calc R
H17B H 0.5507 0.1547 -0.0920 0.034 Uiso 1 1 calc R
C18 C 0.4767(6) 0.2744(3) -0.0419(3) 0.0380(13) Uani 1 1 d .
H18A H 0.5745 0.2772 -0.0623 0.057 Uiso 1 1 calc R
H18B H 0.4722 0.3154 -0.0044 0.057 Uiso 1 1 calc R
H18C H 0.3887 0.2785 -0.0860 0.057 Uiso 1 1 calc R
C19 C 0.5986(6) 0.2017(3) 0.0663(3) 0.0362(13) Uani 1 1 d .
H19A H 0.6006 0.2498 0.0950 0.043 Uiso 1 1 calc R
H19B H 0.6976 0.1972 0.0460 0.043 Uiso 1 1 calc R
C20 C 0.5881(6) 0.1394(3) 0.1227(3) 0.0408(14) Uani 1 1 d .
H20A H 0.6048 0.0916 0.0963 0.049 Uiso 1 1 calc R
H20B H 0.6734 0.1450 0.1688 0.049 Uiso 1 1 calc R
C21 C 0.4125(7) 0.0561(3) 0.1705(3) 0.0475(16) Uani 1 1 d .
H21A H 0.4959 0.0390 0.2127 0.071 Uiso 1 1 calc R
H21B H 0.4115 0.0256 0.1230 0.071 Uiso 1 1 calc R
H21C H 0.3121 0.0515 0.1882 0.071 Uiso 1 1 calc R
C22 C 0.4465(6) 0.1752(3) 0.2288(3) 0.0280(12) Uani 1 1 d .
H22A H 0.3555 0.1607 0.2526 0.034 Uiso 1 1 calc R
H22B H 0.5415 0.1595 0.2657 0.034 Uiso 1 1 calc R
C23 C 0.4483(5) 0.2581(3) 0.2202(2) 0.0258(11) Uani 1 1 d .
C24 C 0.5810(5) 0.3010(3) 0.2396(3) 0.0287(12) Uani 1 1 d .
H24A H 0.6761 0.2781 0.2633 0.034 Uiso 1 1 calc R
C25 C 0.5768(5) 0.3761(3) 0.2250(3) 0.0288(12) Uani 1 1 d .
H25A H 0.6693 0.4048 0.2382 0.035 Uiso 1 1 calc R
C26 C 0.4402(5) 0.4106(3) 0.1912(2) 0.0259(11) Uani 1 1 d .
H26A H 0.4390 0.4625 0.1797 0.031 Uiso 1 1 calc R
C27 C 0.3057(5) 0.3695(3) 0.1744(2) 0.0239(11) Uani 1 1 d .
C28 C 0.3108(5) 0.2939(3) 0.1894(2) 0.0220(11) Uani 1 1 d .
H28A H 0.2173 0.2656 0.1782 0.026 Uiso 1 1 calc R
H3 H 0.179(6) 0.299(3) -0.015(3) 0.019(16) Uiso 1 1 d .

loop_
_atom_site_aniso_label
_atom_site_aniso_U_11
_atom_site_aniso_U_22
_atom_site_aniso_U_33
_atom_site_aniso_U_23
_atom_site_aniso_U_13
_atom_site_aniso_U_12
Ni1 0.0177(3) 0.0219(3) 0.0233(3) -0.0013(3) 0.0009(3) 0.0021(3)
Mn1 0.0234(4) 0.0224(4) 0.0240(4) 0.0000(3) 0.0040(3) 0.0016(3)
Cl1 0.0406(7) 0.0339(8) 0.0378(7) -0.0037(6) 0.0183(6) -0.0078(6)
O1 0.0285(19) 0.026(2) 0.0233(17) -0.0013(15) 0.0003(15) 0.0042(15)
O2 0.0181(17) 0.034(2) 0.0296(18) 0.0013(16) -0.0048(15) 0.0002(15)
O3 0.0224(18) 0.029(2) 0.0194(19) 0.0015(16) 0.0034(16) -0.0003(14)
N1 0.022(2) 0.017(2) 0.026(2) 0.0006(17) 0.0023(18) 0.0012(17)
N2 0.017(2) 0.020(2) 0.023(2) 0.0016(17) 0.0001(17) -0.0040(16)
N3 0.020(2) 0.019(2) 0.029(2) -0.0020(17) -0.0005(18) 0.0008(17)
N4 0.022(2) 0.028(2) 0.024(2) -0.0004(18) 0.0042(17) -0.0004(17)
N5 0.025(2) 0.027(2) 0.024(2) -0.0006(18) 0.0013(18) 0.0030(18)
N6 0.039(2) 0.026(2) 0.025(2) 0.0002(18) 0.002(2) 0.009(2)
C1 0.023(3) 0.023(3) 0.021(2) 0.002(2) 0.004(2) -0.002(2)
C2 0.019(2) 0.018(3) 0.024(2) 0.000(2) 0.002(2) 0.001(2)
C3 0.024(3) 0.029(3) 0.025(3) -0.001(2) 0.007(2) 0.001(2)
C4 0.022(3) 0.025(3) 0.035(3) 0.003(2) 0.006(2) -0.002(2)
C5 0.021(2) 0.028(3) 0.031(3) 0.003(2) 0.004(2) 0.003(2)
C6 0.015(2) 0.022(3) 0.026(2) 0.001(2) 0.000(2) -0.001(2)
C7 0.020(3) 0.024(3) 0.029(3) 0.004(2) 0.004(2) -0.004(2)
C8 0.013(2) 0.030(3) 0.025(2) 0.000(2) -0.001(2) -0.003(2)
C9 0.018(2) 0.021(3) 0.031(3) 0.000(2) 0.000(2) 0.001(2)
C10 0.022(3) 0.033(3) 0.026(2) 0.003(2) 0.005(2) -0.004(2)
C11 0.020(2) 0.028(3) 0.028(3) -0.003(2) 0.004(2) -0.001(2)
C12 0.018(2) 0.026(3) 0.028(3) 0.001(2) 0.004(2) -0.004(2)
C13 0.017(2) 0.032(3) 0.022(2) 0.000(2) 0.000(2) -0.004(2)
C14 0.026(3) 0.024(3) 0.028(2) -0.006(2) 0.008(2) -0.003(2)
C15 0.034(3) 0.022(3) 0.043(3) -0.002(2) 0.004(3) 0.004(2)
C16 0.030(3) 0.035(3) 0.028(3) -0.003(2) 0.009(2) 0.000(2)
C17 0.023(3) 0.032(3) 0.031(3) 0.001(2) 0.005(2) 0.001(2)
C18 0.033(3) 0.033(3) 0.050(3) 0.001(3) 0.012(3) -0.001(2)
C19 0.023(3) 0.053(4) 0.031(3) -0.004(3) 0.002(2) 0.003(3)
C20 0.039(3) 0.052(4) 0.028(3) -0.007(3) -0.004(3) 0.023(3)
C21 0.085(5) 0.022(3) 0.031(3) 0.000(2) 0.000(3) 0.010(3)
C22 0.029(3) 0.034(3) 0.019(2) 0.000(2) -0.002(2) 0.008(2)
C23 0.029(3) 0.032(3) 0.016(2) 0.001(2) 0.003(2) 0.007(2)
C24 0.023(3) 0.035(3) 0.026(3) 0.000(2) -0.002(2) 0.011(2)
C25 0.020(2) 0.034(3) 0.029(3) -0.007(2) -0.005(2) 0.004(2)
C26 0.033(3) 0.021(3) 0.021(2) -0.003(2) -0.003(2) 0.001(2)
C27 0.025(3) 0.028(3) 0.018(2) -0.001(2) 0.000(2) 0.007(2)
C28 0.020(2) 0.029(3) 0.017(2) -0.003(2) 0.004(2) 0.002(2)

loop_
_atom_type_symbol
_atom_type_description
_atom_type_scat_dispersion_real
_atom_type_scat_dispersion_imag
_atom_type_scat_source
C C 0.0033 0.0016 'International Tables Vol C Tables 4.2.6.8 and 6.1.1.4'
H H 0.0000 0.0000 'International Tables Vol C Tables 4.2.6.8 and 6.1.1.4'
N N 0.0061 0.0033 'International Tables Vol C Tables 4.2.6.8 and 6.1.1.4'
O O 0.0106 0.0060 'International Tables Vol C Tables 4.2.6.8 and 6.1.1.4'
Cl Cl 0.1484 0.1585 'International Tables Vol C Tables 4.2.6.8 and 6.1.1.4'
Mn Mn 0.3368 0.7283 'International Tables Vol C Tables 4.2.6.8 and 6.1.1.4'
Ni Ni 0.3393 1.1124 'International Tables Vol C Tables 4.2.6.8 and 6.1.1.4'

loop_
_geom_angle_atom_site_label_1
_geom_angle_atom_site_label_2
_geom_angle_atom_site_label_3
_geom_angle
N2 Ni1 O3 177.19(16)
N2 Ni1 N1 82.51(16)
O3 Ni1 N1 96.14(15)
N2 Ni1 N3 82.91(16)
O3 Ni1 N3 98.39(16)
N1 Ni1 N3 165.40(16)
O3 Mn1 N5 90.78(14)
O3 Mn1 N4 113.44(14)
N5 Mn1 N4 78.40(13)
O3 Mn1 N6 131.11(14)
N5 Mn1 N6 78.32(14)
N4 Mn1 N6 110.69(14)
O3 Mn1 Cl1 106.72(10)
N5 Mn1 Cl1 162.10(11)
N4 Mn1 Cl1 90.86(10)
N6 Mn1 Cl1 92.43(11)
Ni1 O3 Mn1 142.52(19)
Ni1 O3 H3 104(4)
Mn1 O3 H3 105(4)
C1 N1 C27 119.5(4)
C1 N1 Ni1 117.0(3)
C27 N1 Ni1 123.5(3)
C6 N2 C2 122.0(4)
C6 N2 Ni1 119.3(3)
C2 N2 Ni1 118.6(3)
C7 N3 C8 121.8(4)
C7 N3 Ni1 115.3(3)
C8 N3 Ni1 122.3(3)
C16 N4 C15 109.2(4)
C16 N4 C14 111.0(3)
C15 N4 C14 104.4(3)
C16 N4 Mn1 106.5(3)
C15 N4 Mn1 109.4(3)
C14 N4 Mn1 116.4(3)
C17 N5 C19 113.2(4)
C17 N5 C18 109.1(4)
C19 N5 C18 106.5(4)
C17 N5 Mn1 107.1(3)
C19 N5 Mn1 106.3(3)
C18 N5 Mn1 114.7(3)
C21 N6 C20 108.0(4)
C21 N6 C22 104.8(4)
C20 N6 C22 111.8(4)
C21 N6 Mn1 113.8(3)
C20 N6 Mn1 106.5(3)
C22 N6 Mn1 112.0(3)
O1 C1 N1 128.7(4)
O1 C1 C2 121.4(4)
N1 C1 C2 109.9(4)
N2 C2 C3 120.4(4)
N2 C2 C1 111.8(4)
C3 C2 C1 127.8(4)
C2 C3 C4 118.2(4)
C2 C3 H3A 120.9
C4 C3 H3A 120.9
C5 C4 C3 119.4(5)
C5 C4 H4A 120.3
C3 C4 H4A 120.3
C6 C5 C4 119.5(4)
C6 C5 H5A 120.3
C4 C5 H5A 120.3
N2 C6 C5 120.1(4)
N2 C6 C7 111.3(4)
C5 C6 C7 128.6(4)
O2 C7 N3 128.4(4)
O2 C7 C6 120.6(4)
N3 C7 C6 110.9(4)
C13 C8 C9 119.1(4)
C13 C8 N3 118.2(4)
C9 C8 N3 122.2(4)
C10 C9 C8 119.0(4)
C10 C9 H9A 120.5
C8 C9 H9A 120.5
C11 C10 C9 121.3(4)
C11 C10 H10A 119.4
C9 C10 H10A 119.4
C10 C11 C12 120.1(5)
C10 C11 H11A 120.0
C12 C11 H11A 120.0
C13 C12 C11 118.3(4)
C13 C12 C14 120.2(4)
C11 C12 C14 121.5(4)
C8 C13 C12 122.0(4)
C8 C13 H13A 119.0
C12 C13 H13A 119.0
C12 C14 N4 113.4(4)
C12 C14 H14A 108.9
N4 C14 H14A 108.9
C12 C14 H14B 108.9
N4 C14 H14B 108.9
H14A C14 H14B 107.7
N4 C15 H15A 109.5
N4 C15 H15B 109.5
H15A C15 H15B 109.5
N4 C15 H15C 109.5
H15A C15 H15C 109.5
H15B C15 H15C 109.5
N4 C16 C17 110.9(4)
N4 C16 H16A 109.5
C17 C16 H16A 109.5
N4 C16 H16B 109.5
C17 C16 H16B 109.5
H16A C16 H16B 108.0
N5 C17 C16 111.6(4)
N5 C17 H17A 109.3
C16 C17 H17A 109.3
N5 C17 H17B 109.3
C16 C17 H17B 109.3
H17A C17 H17B 108.0
N5 C18 H18A 109.5
N5 C18 H18B 109.5
H18A C18 H18B 109.5
N5 C18 H18C 109.5
H18A C18 H18C 109.5
H18B C18 H18C 109.5
N5 C19 C20 112.9(4)
N5 C19 H19A 109.0
C20 C19 H19A 109.0
N5 C19 H19B 109.0
C20 C19 H19B 109.0
H19A C19 H19B 107.8
N6 C20 C19 114.9(4)
N6 C20 H20A 108.5
C19 C20 H20A 108.5
N6 C20 H20B 108.5
C19 C20 H20B 108.5
H20A C20 H20B 107.5
N6 C21 H21A 109.5
N6 C21 H21B 109.5
H21A C21 H21B 109.5
N6 C21 H21C 109.5
H21A C21 H21C 109.5
H21B C21 H21C 109.5
C23 C22 N6 113.2(4)
C23 C22 H22A 108.9
N6 C22 H22A 108.9
C23 C22 H22B 108.9
N6 C22 H22B 108.9
H22A C22 H22B 107.8
C24 C23 C28 118.0(5)
C24 C23 C22 123.6(4)
C28 C23 C22 118.5(4)
C25 C24 C23 120.6(4)
C25 C24 H24A 119.7
C23 C24 H24A 119.7
C24 C25 C26 120.8(5)
C24 C25 H25A 119.6
C26 C25 H25A 119.6
C27 C26 C25 119.5(5)
C27 C26 H26A 120.2
C25 C26 H26A 120.2
C26 C27 C28 119.3(4)
C26 C27 N1 122.7(4)
C28 C27 N1 118.0(4)
C27 C28 C23 121.7(4)
C27 C28 H28A 119.2
C23 C28 H28A 119.2

loop_
_geom_bond_atom_site_label_1
_geom_bond_atom_site_label_2
_geom_bond_distance
Ni1 N2 1.804(4)
Ni1 O3 1.861(3)
Ni1 N1 1.876(4)
Ni1 N3 1.906(4)
Mn1 O3 2.089(4)
Mn1 N5 2.290(4)
Mn1 N4 2.323(4)
Mn1 N6 2.363(4)
Mn1 Cl1 2.3688(15)
O1 C1 1.230(5)
O2 C7 1.229(5)
O3 H3 0.68(4)
N1 C1 1.335(6)
N1 C27 1.408(5)
N2 C6 1.331(5)
N2 C2 1.328(5)
N3 C7 1.345(6)
N3 C8 1.397(6)
N4 C16 1.468(6)
N4 C15 1.465(6)
N4 C14 1.499(6)
N5 C17 1.461(6)
N5 C19 1.468(6)
N5 C18 1.474(6)
N6 C21 1.472(6)
N6 C20 1.474(6)
N6 C22 1.494(6)
C1 C2 1.480(6)
C2 C3 1.366(6)
C3 C4 1.397(6)
C3 H3A 0.9500
C4 C5 1.371(6)
C4 H4A 0.9500
C5 C6 1.358(6)
C5 H5A 0.9500
C6 C7 1.492(6)
C8 C13 1.374(6)
C8 C9 1.386(6)
C9 C10 1.383(6)
C9 H9A 0.9500
C10 C11 1.372(7)
C10 H10A 0.9500
C11 C12 1.384(6)
C11 H11A 0.9500
C12 C13 1.380(6)
C12 C14 1.492(6)
C13 H13A 0.9500
C14 H14A 0.9900
C14 H14B 0.9900
C15 H15A 0.9800
C15 H15B 0.9800
C15 H15C 0.9800
C16 C17 1.520(6)
C16 H16A 0.9900
C16 H16B 0.9900
C17 H17A 0.9900
C17 H17B 0.9900
C18 H18A 0.9800
C18 H18B 0.9800
C18 H18C 0.9800
C19 C20 1.490(7)
C19 H19A 0.9900
C19 H19B 0.9900
C20 H20A 0.9900
C20 H20B 0.9900
C21 H21A 0.9800
C21 H21B 0.9800
C21 H21C 0.9800
C22 C23 1.490(7)
C22 H22A 0.9900
C22 H22B 0.9900
C23 C24 1.380(7)
C23 C28 1.380(6)
C24 C25 1.366(7)
C24 H24A 0.9500
C25 C26 1.375(6)
C25 H25A 0.9500
C26 C27 1.372(6)
C26 H26A 0.9500
C27 C28 1.376(6)
C28 H28A 0.9500

loop_
_geom_torsion_atom_site_label_1
_geom_torsion_atom_site_label_2
_geom_torsion_atom_site_label_3
_geom_torsion_atom_site_label_4
_geom_torsion
N2 Ni1 O3 Mn1 144(3)
N1 Ni1 O3 Mn1 82.6(3)
N3 Ni1 O3 Mn1 -98.9(3)
N5 Mn1 O3 Ni1 -165.8(3)
N4 Mn1 O3 Ni1 116.5(3)
N6 Mn1 O3 Ni1 -90.7(3)
Cl1 Mn1 O3 Ni1 18.1(3)
N2 Ni1 N1 C1 1.7(3)
O3 Ni1 N1 C1 179.2(3)
N3 Ni1 N1 C1 5.1(8)
N2 Ni1 N1 C27 -178.4(4)
O3 Ni1 N1 C27 -0.9(4)
N3 Ni1 N1 C27 -175.0(5)
O3 Ni1 N2 C6 115(3)
N1 Ni1 N2 C6 176.1(3)
N3 Ni1 N2 C6 -3.1(3)
O3 Ni1 N2 C2 -65(3)
N1 Ni1 N2 C2 -3.7(3)
N3 Ni1 N2 C2 177.2(3)
N2 Ni1 N3 C7 4.0(3)
O3 Ni1 N3 C7 -173.4(3)
N1 Ni1 N3 C7 0.6(8)
N2 Ni1 N3 C8 175.9(4)
O3 Ni1 N3 C8 -1.6(4)
N1 Ni1 N3 C8 172.5(5)
O3 Mn1 N4 C16 71.7(3)
N5 Mn1 N4 C16 -14.1(3)
N6 Mn1 N4 C16 -86.7(3)
Cl1 Mn1 N4 C16 -179.7(3)
O3 Mn1 N4 C15 -170.5(3)
N5 Mn1 N4 C15 103.7(3)
N6 Mn1 N4 C15 31.1(3)
Cl1 Mn1 N4 C15 -61.8(3)
O3 Mn1 N4 C14 -52.6(3)
N5 Mn1 N4 C14 -138.3(3)
N6 Mn1 N4 C14 149.0(3)
Cl1 Mn1 N4 C14 56.1(3)
O3 Mn1 N5 C17 -128.8(3)
N4 Mn1 N5 C17 -15.1(3)
N6 Mn1 N5 C17 99.2(3)
Cl1 Mn1 N5 C17 39.1(5)
O3 Mn1 N5 C19 109.9(3)
N4 Mn1 N5 C19 -136.3(3)
N6 Mn1 N5 C19 -22.1(3)
Cl1 Mn1 N5 C19 -82.2(4)
O3 Mn1 N5 C18 -7.6(3)
N4 Mn1 N5 C18 106.2(3)
N6 Mn1 N5 C18 -139.5(3)
Cl1 Mn1 N5 C18 160.4(3)
O3 Mn1 N6 C21 157.5(3)
N5 Mn1 N6 C21 -121.8(3)
N4 Mn1 N6 C21 -49.1(4)
Cl1 Mn1 N6 C21 42.7(3)
O3 Mn1 N6 C20 -83.6(3)
N5 Mn1 N6 C20 -2.9(3)
N4 Mn1 N6 C20 69.8(3)
Cl1 Mn1 N6 C20 161.6(3)
O3 Mn1 N6 C22 38.9(4)
N5 Mn1 N6 C22 119.5(3)
N4 Mn1 N6 C22 -167.8(3)
Cl1 Mn1 N6 C22 -75.9(3)
C27 N1 C1 O1 -0.7(7)
Ni1 N1 C1 O1 179.1(4)
C27 N1 C1 C2 -179.6(4)
Ni1 N1 C1 C2 0.3(5)
C6 N2 C2 C3 5.0(6)
Ni1 N2 C2 C3 -175.2(3)
C6 N2 C2 C1 -175.1(4)
Ni1 N2 C2 C1 4.7(5)
O1 C1 C2 N2 178.1(4)
N1 C1 C2 N2 -3.0(5)
O1 C1 C2 C3 -2.0(7)
N1 C1 C2 C3 176.9(4)
N2 C2 C3 C4 -4.8(7)
C1 C2 C3 C4 175.3(4)
C2 C3 C4 C5 -0.4(7)
C3 C4 C5 C6 5.5(7)
C2 N2 C6 C5 0.2(6)
Ni1 N2 C6 C5 -179.5(3)
C2 N2 C6 C7 -178.7(4)
Ni1 N2 C6 C7 1.6(5)
C4 C5 C6 N2 -5.5(7)
C4 C5 C6 C7 173.2(4)
C8 N3 C7 O2 6.9(7)
Ni1 N3 C7 O2 178.9(4)
C8 N3 C7 C6 -176.0(4)
Ni1 N3 C7 C6 -4.1(5)
N2 C6 C7 O2 179.1(4)
C5 C6 C7 O2 0.2(7)
N2 C6 C7 N3 1.8(5)
C5 C6 C7 N3 -177.1(5)
C7 N3 C8 C13 -136.8(4)
Ni1 N3 C8 C13 51.8(5)
C7 N3 C8 C9 51.1(6)
Ni1 N3 C8 C9 -120.2(4)
C13 C8 C9 C10 -3.7(6)
N3 C8 C9 C10 168.3(4)
C8 C9 C10 C11 -0.7(7)
C9 C10 C11 C12 2.2(7)
C10 C11 C12 C13 0.7(6)
C10 C11 C12 C14 -176.7(4)
C9 C8 C13 C12 6.7(6)
N3 C8 C13 C12 -165.6(4)
C11 C12 C13 C8 -5.2(6)
C14 C12 C13 C8 172.2(4)
C13 C12 C14 N4 -78.0(5)
C11 C12 C14 N4 99.4(5)
C16 N4 C14 C12 -65.7(5)
C15 N4 C14 C12 176.8(4)
Mn1 N4 C14 C12 56.2(4)
C15 N4 C16 C17 -76.8(5)
C14 N4 C16 C17 168.7(4)
Mn1 N4 C16 C17 41.2(4)
C19 N5 C17 C16 159.4(4)
C18 N5 C17 C16 -82.1(5)
Mn1 N5 C17 C16 42.6(4)
N4 C16 C17 N5 -59.5(5)
C17 N5 C19 C20 -71.5(5)
C18 N5 C19 C20 168.5(4)
Mn1 N5 C19 C20 45.7(5)
C21 N6 C20 C19 151.3(4)
C22 N6 C20 C19 -93.8(5)
Mn1 N6 C20 C19 28.7(5)
N5 C19 C20 N6 -53.1(6)
C21 N6 C22 C23 -170.9(4)
C20 N6 C22 C23 72.3(5)
Mn1 N6 C22 C23 -47.1(5)
N6 C22 C23 C24 -102.5(5)
N6 C22 C23 C28 75.8(5)
C28 C23 C24 C25 -3.1(7)
C22 C23 C24 C25 175.2(4)
C23 C24 C25 C26 0.5(7)
C24 C25 C26 C27 2.1(7)
C25 C26 C27 C28 -2.0(6)
C25 C26 C27 N1 178.9(4)
C1 N1 C27 C26 -57.7(6)
Ni1 N1 C27 C26 122.4(4)
C1 N1 C27 C28 123.2(5)
Ni1 N1 C27 C28 -56.7(5)
C26 C27 C28 C23 -0.6(7)
N1 C27 C28 C23 178.5(4)
C24 C23 C28 C27 3.1(6)
C22 C23 C28 C27 -175.3(4)
